data_2019161
loop_
_publ_author_name
'Yurkerwich, Kevin'
'Rong, Yi'
'Parkin, Gerard'

_publ_section_title
;
 Gallium hydride and monovalent indium compounds that feature
 tris(pyrazolyl)hydroborate ligands
;
_journal_coeditor_code YP3041
_journal_issue 9
_journal_name_full 'Acta Crystallographica Section C'
_journal_page_first 963
_journal_page_last 967
_journal_paper_doi 10.1107/S0108270113016648
_journal_volume 69
_journal_year 2013
_chemical_formula_iupac '[In (C24 H40 B N6)]'
_chemical_formula_moiety 'C24 H40 B In N6'
_chemical_formula_sum 'C24 H40 B In N6'
_chemical_formula_weight 538.25
_chemical_name_systematic '[Tris(3-<i>tert</i>-butyl-5-methyl-1<i>H</i>-pyrazol-1-yl-\k<i>N</i>^2^)hydroborato]indium(I)'
_space_group_IT_number 40
_symmetry_cell_setting orthorhombic
_symmetry_space_group_name_Hall 'A 2 -2a'
_symmetry_space_group_name_H-M 'A m a 2'
_atom_sites_solution_hydrogens geom
_atom_sites_solution_primary direct
_atom_sites_solution_secondary difmap
_audit_creation_method SHELXL97
_cell_angle_alpha 90.00
_cell_angle_beta 90.00
_cell_angle_gamma 90.00
_cell_formula_units_Z 4
_cell_length_a 16.6414(8)
_cell_length_b 15.8504(7)
_cell_length_c 10.3779(5)
_cell_measurement_reflns_used 9981
_cell_measurement_temperature 125(2)
_cell_measurement_theta_max 30.66
_cell_measurement_theta_min 2.35
_cell_volume 2737.4(2)
_computing_cell_refinement 'SAINT (Bruker, 2007)'
_computing_data_collection 'APEX2 (Bruker, 2007)'
_computing_data_reduction 'SAINT (Bruker, 2007)'
_computing_molecular_graphics 'SHELXTL (Sheldrick, 2008)'
_computing_publication_material 'SHELXTL (Sheldrick, 2008)'
_computing_structure_refinement 'SHELXL97 (Sheldrick, 2008)'
_computing_structure_solution 'SHELXS97 (Sheldrick, 2008)'
_diffrn_ambient_temperature 125(2)
_diffrn_measured_fraction_theta_full 0.999
_diffrn_measured_fraction_theta_max 0.999
_diffrn_measurement_device_type 'Bruker APEXII CCD area-detector'
_diffrn_measurement_method '\f and \w scans'
_diffrn_radiation_monochromator graphite
_diffrn_radiation_source 'fine-focus sealed tube'
_diffrn_radiation_type MoK\a
_diffrn_radiation_wavelength 0.71073
_diffrn_reflns_av_R_equivalents 0.0281
_diffrn_reflns_av_sigmaI/netI 0.0241
_diffrn_reflns_limit_h_max 23
_diffrn_reflns_limit_h_min -23
_diffrn_reflns_limit_k_max 22
_diffrn_reflns_limit_k_min -22
_diffrn_reflns_limit_l_max 14
_diffrn_reflns_limit_l_min -14
_diffrn_reflns_number 22008
_diffrn_reflns_theta_full 30.67
_diffrn_reflns_theta_max 30.67
_diffrn_reflns_theta_min 2.35
_exptl_absorpt_coefficient_mu 0.885
_exptl_absorpt_correction_T_max 0.9167
_exptl_absorpt_correction_T_min 0.7772
_exptl_absorpt_correction_type empirical
_exptl_absorpt_process_details '(SADABS; Bruker, 2007)'
_exptl_crystal_colour colourless
_exptl_crystal_density_diffrn 1.306
_exptl_crystal_density_method 'not measured'
_exptl_crystal_description block
_exptl_crystal_F_000 1120
_exptl_crystal_size_max 0.30
_exptl_crystal_size_mid 0.15
_exptl_crystal_size_min 0.10
_refine_diff_density_max 0.290
_refine_diff_density_min -0.251
_refine_ls_abs_structure_details 'Flack (1983), <b>with how many Friedel pairs?</b>'
_refine_ls_abs_structure_Flack -0.051(15)
_refine_ls_extinction_method none
_refine_ls_goodness_of_fit_ref 1.003
_refine_ls_hydrogen_treatment mixed
_refine_ls_matrix_type full
_refine_ls_number_parameters 295
_refine_ls_number_reflns 4378
_refine_ls_number_restraints 797
_refine_ls_restrained_S_all 1.037
_refine_ls_R_factor_all 0.0214
_refine_ls_R_factor_gt 0.0191
_refine_ls_shift/su_max 0.004
_refine_ls_shift/su_mean 0.000
_refine_ls_structure_factor_coef Fsqd
_refine_ls_weighting_details 'calc w = 1/[\s^2^(Fo^2^)+(0.0173P)^2^+1.2139P] where P=(Fo^2^+2Fc^2^)/3'
_refine_ls_weighting_scheme calc
_refine_ls_wR_factor_gt 0.0419
_refine_ls_wR_factor_ref 0.0429
_reflns_number_gt 4151
_reflns_number_total 4378
_reflns_threshold_expression I>2\s(I)
_cod_data_source_file yp3041.cif
_cod_data_source_block II
_cod_original_sg_symbol_H-M Ama2
_cod_database_code 2019161
_cod_database_fobs_code 2019161

loop_
_symmetry_equiv_pos_as_xyz
'x, y, z'
'-x, -y, z'
'x+1/2, -y, z'
'-x+1/2, y, z'
'x, y+1/2, z+1/2'
'-x, -y+1/2, z+1/2'
'x+1/2, -y+1/2, z+1/2'
'-x+1/2, y+1/2, z+1/2'

loop_
_atom_site_type_symbol
_atom_site_label
_atom_site_fract_x
_atom_site_fract_y
_atom_site_fract_z
_atom_site_U_iso_or_equiv
_atom_site_adp_type
_atom_site_calc_flag
_atom_site_refinement_flags
_atom_site_occupancy
_atom_site_symmetry_multiplicity
_atom_site_disorder_group
In In1 -0.2500 -0.1758(5) -0.6586(5) 0.0209(3) Uani d SPDU 0.488(7) 2 1
B B1 -0.2500 -0.3426(6) -0.4384(14) 0.0162(12) Uani d SPDU 0.488(7) 2 1
H H1 -0.2500 -0.395(4) -0.371(6) 0.036(12) Uiso d SPD 0.488(7) 2 1
N N11 -0.1759(6) -0.3514(5) -0.5267(11) 0.0126(10) Uani d PDU 0.488(7) 1 1
N N12 -0.1541(5) -0.2881(6) -0.6101(11) 0.0108(13) Uani d PDU 0.488(7) 1 1
C C11 -0.1177(6) -0.4114(5) -0.5267(9) 0.0133(9) Uani d PDU 0.488(7) 1 1
C C12 -0.0576(6) -0.3911(6) -0.6145(9) 0.0129(11) Uani d PDU 0.488(7) 1 1
H H12A -0.0100 -0.4213 -0.6349 0.016 Uiso calc PR 0.488(7) 1 1
C C13 -0.0851(6) -0.3150(6) -0.6647(9) 0.0187(16) Uani d PDU 0.488(7) 1 1
C C14 -0.0466(8) -0.2630(7) -0.7719(11) 0.024(2) Uani d PDU 0.488(7) 1 1
C C15 -0.0991(15) -0.2547(17) -0.8913(19) 0.0303(15) Uani d PDU 0.488(7) 1 1
H H15A -0.1466 -0.2207 -0.8708 0.045 Uiso calc PR 0.488(7) 1 1
H H15B -0.1160 -0.3109 -0.9199 0.045 Uiso calc PR 0.488(7) 1 1
H H15C -0.0684 -0.2272 -0.9602 0.045 Uiso calc PR 0.488(7) 1 1
C C16 0.0322(10) -0.3061(10) -0.8108(18) 0.046(3) Uani d PDU 0.488(7) 1 1
H H16A 0.0664 -0.3127 -0.7346 0.069 Uiso calc PR 0.488(7) 1 1
H H16B 0.0600 -0.2715 -0.8750 0.069 Uiso calc PR 0.488(7) 1 1
H H16C 0.0205 -0.3617 -0.8475 0.069 Uiso calc PR 0.488(7) 1 1
C C17 -0.0266(12) -0.1738(8) -0.7232(16) 0.040(3) Uani d PDU 0.488(7) 1 1
H H17A -0.0753 -0.1477 -0.6879 0.060 Uiso calc PR 0.488(7) 1 1
H H17B -0.0064 -0.1396 -0.7948 0.060 Uiso calc PR 0.488(7) 1 1
H H17C 0.0145 -0.1773 -0.6558 0.060 Uiso calc PR 0.488(7) 1 1
C C18 -0.1208(9) -0.4861(6) -0.4388(10) 0.0231(13) Uani d PDU 0.488(7) 1 1
H H18A -0.1225 -0.4669 -0.3491 0.035 Uiso calc PR 0.488(7) 1 1
H H18B -0.0729 -0.5211 -0.4521 0.035 Uiso calc PR 0.488(7) 1 1
H H18C -0.1690 -0.5194 -0.4576 0.035 Uiso calc PR 0.488(7) 1 1
N N21 -0.2500 -0.2583(4) -0.3660(7) 0.0168(10) Uani d SPDU 0.488(7) 2 1
N N22 -0.2500 -0.1807(5) -0.4277(7) 0.0183(14) Uani d SPDU 0.488(7) 2 1
C C21 -0.2500 -0.2470(5) -0.2367(7) 0.0208(13) Uani d SPDU 0.488(7) 2 1
C C22 -0.2500 -0.1616(5) -0.2142(7) 0.0270(13) Uani d SPDU 0.488(7) 2 1
H H22A -0.2500 -0.1347 -0.1323 0.032 Uiso calc SPR 0.488(7) 2 1
C C23 -0.2500 -0.1218(4) -0.3331(8) 0.0239(15) Uani d SPDU 0.488(7) 2 1
C C24 -0.2500 -0.0287(4) -0.3668(7) 0.0288(14) Uani d SPDU 0.488(7) 2 1
C C25 -0.2500 0.0233(5) -0.2427(8) 0.049(2) Uani d SPDU 0.488(7) 2 1
H H25A -0.2018 0.0100 -0.1924 0.073 Uiso calc PR 0.244(3) 1 1
H H25B -0.2980 0.0096 -0.1920 0.073 Uiso calc PR 0.244(3) 1 1
H H25C -0.2503 0.0835 -0.2642 0.073 Uiso calc SPR 0.488(7) 2 1
C C26 -0.3255(4) -0.0055(4) -0.4426(6) 0.0368(13) Uani d PDU 0.488(7) 1 1
H H26A -0.3270 -0.0378 -0.5231 0.055 Uiso calc PR 0.488(7) 1 1
H H26B -0.3248 0.0550 -0.4624 0.055 Uiso calc PR 0.488(7) 1 1
H H26C -0.3732 -0.0187 -0.3910 0.055 Uiso calc PR 0.488(7) 1 1
C C27 -0.2500 -0.3189(5) -0.1437(7) 0.0391(13) Uani d SPDU 0.488(7) 2 1
H H27A -0.2500 -0.3723 -0.1913 0.059 Uiso calc SPR 0.488(7) 2 1
H H27B -0.2981 -0.3158 -0.0894 0.059 Uiso calc PR 0.244(3) 1 1
H H27C -0.2019 -0.3158 -0.0894 0.059 Uiso calc PR 0.244(3) 1 1
In In2 -0.2500 -0.1749(4) -0.6762(4) 0.0209(3) Uani d SPDU 0.512(7) 2 2
B B2 -0.2500 -0.3242(6) -0.4384(13) 0.0162(12) Uani d SPDU 0.512(7) 2 2
H H2 -0.2500 -0.371(4) -0.363(6) 0.036(12) Uiso d SPD 0.512(7) 2 2
N N31 -0.1716(6) -0.3355(5) -0.5174(10) 0.0126(10) Uani d PDU 0.512(7) 1 2
N N32 -0.1539(6) -0.2824(7) -0.6213(12) 0.0226(19) Uani d PDU 0.512(7) 1 2
C C31 -0.1154(6) -0.3971(5) -0.5059(8) 0.0133(9) Uani d PDU 0.512(7) 1 2
C C32 -0.0598(6) -0.3780(6) -0.5967(9) 0.0198(16) Uani d PDU 0.512(7) 1 2
H H32A -0.0120 -0.4094 -0.6114 0.024 Uiso calc PR 0.512(7) 1 2
C C33 -0.0819(5) -0.3062(6) -0.6656(9) 0.0164(14) Uani d PDU 0.512(7) 1 2
C C34 -0.0371(7) -0.2584(7) -0.7707(9) 0.0201(17) Uani d PDU 0.512(7) 1 2
C C35 -0.0897(15) -0.2539(16) -0.8928(18) 0.0303(15) Uani d PDU 0.512(7) 1 2
H H35A -0.0646 -0.2161 -0.9556 0.045 Uiso calc PR 0.512(7) 1 2
H H35B -0.1431 -0.2324 -0.8701 0.045 Uiso calc PR 0.512(7) 1 2
H H35C -0.0949 -0.3104 -0.9302 0.045 Uiso calc PR 0.512(7) 1 2
C C36 0.0410(9) -0.3027(8) -0.8071(17) 0.035(2) Uani d PDU 0.512(7) 1 2
H H36A 0.0669 -0.2721 -0.8780 0.052 Uiso calc PR 0.512(7) 1 2
H H36B 0.0294 -0.3606 -0.8343 0.052 Uiso calc PR 0.512(7) 1 2
H H36C 0.0771 -0.3037 -0.7324 0.052 Uiso calc PR 0.512(7) 1 2
C C37 -0.0200(10) -0.1689(6) -0.7231(15) 0.027(2) Uani d PDU 0.512(7) 1 2
H H37A 0.0159 -0.1404 -0.7839 0.041 Uiso calc PR 0.512(7) 1 2
H H37B 0.0056 -0.1714 -0.6381 0.041 Uiso calc PR 0.512(7) 1 2
H H37C -0.0706 -0.1375 -0.7167 0.041 Uiso calc PR 0.512(7) 1 2
C C38 -0.1225(9) -0.4706(5) -0.4156(9) 0.0231(13) Uani d PDU 0.512(7) 1 2
H H38A -0.0729 -0.5038 -0.4182 0.035 Uiso calc PR 0.512(7) 1 2
H H38B -0.1679 -0.5061 -0.4418 0.035 Uiso calc PR 0.512(7) 1 2
H H38C -0.1315 -0.4498 -0.3278 0.035 Uiso calc PR 0.512(7) 1 2
N N41 -0.2500 -0.2358(4) -0.3752(7) 0.0168(10) Uani d SPDU 0.512(7) 2 2
N N42 -0.2500 -0.1636(5) -0.4483(7) 0.0225(15) Uani d SPDU 0.512(7) 2 2
C C41 -0.2500 -0.2154(5) -0.2485(6) 0.0221(13) Uani d SPDU 0.512(7) 2 2
C C42 -0.2500 -0.1286(5) -0.2395(6) 0.0253(12) Uani d SPDU 0.512(7) 2 2
H H42A -0.2500 -0.0958 -0.1628 0.030 Uiso calc SPR 0.512(7) 2 2
C C43 -0.2500 -0.0986(4) -0.3657(7) 0.0215(13) Uani d SPDU 0.512(7) 2 2
C C44 -0.2500 -0.0084(4) -0.4145(7) 0.0305(14) Uani d SPDU 0.512(7) 2 2
C C45 -0.2500 0.0520(4) -0.3001(8) 0.0457(18) Uani d SPDU 0.512(7) 2 2
H H45A -0.2021 0.0420 -0.2474 0.069 Uiso calc PR 0.256(3) 1 2
H H45B -0.2983 0.0425 -0.2480 0.069 Uiso calc PR 0.256(3) 1 2
H H45C -0.2497 0.1103 -0.3315 0.069 Uiso calc SPR 0.512(7) 2 2
C C46 -0.3263(3) 0.0086(4) -0.4933(6) 0.0356(12) Uani d PDU 0.512(7) 1 2
H H46A -0.3248 -0.0247 -0.5730 0.053 Uiso calc PR 0.512(7) 1 2
H H46B -0.3293 0.0687 -0.5147 0.053 Uiso calc PR 0.512(7) 1 2
H H46C -0.3736 -0.0075 -0.4427 0.053 Uiso calc PR 0.512(7) 1 2
C C47 -0.2500 -0.2795(5) -0.1438(6) 0.0391(13) Uani d SPDU 0.512(7) 2 2
H H47A -0.2500 -0.2510 -0.0600 0.059 Uiso calc SPR 0.512(7) 2 2
H H47B -0.2019 -0.3149 -0.1512 0.059 Uiso calc PR 0.256(3) 1 2
H H47C -0.2981 -0.3149 -0.1512 0.059 Uiso calc PR 0.256(3) 1 2

loop_
_atom_site_aniso_label
_atom_site_aniso_U_11
_atom_site_aniso_U_22
_atom_site_aniso_U_33
_atom_site_aniso_U_12
_atom_site_aniso_U_13
_atom_site_aniso_U_23
In1 0.02145(6) 0.01882(12) 0.0224(9) 0.000 0.000 0.0042(7)
B1 0.0161(10) 0.015(4) 0.0176(10) 0.000 0.000 0.008(3)
N11 0.0146(9) 0.006(2) 0.0168(13) -0.0051(16) -0.0030(9) -0.0014(18)
N12 0.008(2) 0.016(2) 0.009(2) 0.0039(19) -0.0006(14) 0.0027(17)
C11 0.0162(8) 0.010(2) 0.014(2) -0.0027(14) -0.0066(14) -0.0081(16)
C12 0.0128(18) 0.010(2) 0.016(2) 0.0033(16) 0.0044(15) -0.0071(19)
C13 0.016(2) 0.025(3) 0.016(3) -0.0101(19) 0.002(3) -0.009(3)
C14 0.013(3) 0.026(3) 0.034(4) -0.002(2) 0.004(2) -0.004(2)
C15 0.023(4) 0.0474(11) 0.0203(8) -0.008(2) 0.0022(18) 0.0036(7)
C16 0.024(4) 0.075(6) 0.039(5) -0.002(3) 0.015(3) 0.018(4)
C17 0.041(6) 0.047(5) 0.031(5) -0.021(4) 0.000(4) 0.015(4)
C18 0.0223(10) 0.019(3) 0.028(3) 0.003(2) -0.002(2) 0.002(2)
N21 0.0190(9) 0.016(3) 0.0157(12) 0.000 0.000 0.0025(18)
N22 0.019(2) 0.018(3) 0.018(2) 0.000 0.000 -0.005(2)
C21 0.018(2) 0.028(4) 0.017(3) 0.000 0.000 -0.002(3)
C22 0.023(2) 0.033(4) 0.025(3) 0.000 0.000 -0.006(2)
C23 0.018(2) 0.019(3) 0.035(4) 0.000 0.000 -0.006(2)
C24 0.022(2) 0.024(3) 0.040(4) 0.000 0.000 -0.008(2)
C25 0.059(4) 0.036(4) 0.050(4) 0.000 0.000 -0.024(3)
C26 0.040(2) 0.018(2) 0.052(4) 0.0045(17) -0.005(3) 0.003(2)
C27 0.0412(17) 0.058(4) 0.018(2) 0.000 0.000 0.011(3)
In2 0.02145(6) 0.01882(12) 0.0224(9) 0.000 0.000 0.0042(7)
B2 0.0161(10) 0.015(4) 0.0176(10) 0.000 0.000 0.008(3)
N31 0.0146(9) 0.006(2) 0.0168(13) -0.0051(16) -0.0030(9) -0.0014(18)
N32 0.026(3) 0.021(2) 0.020(3) -0.0080(19) 0.001(2) 0.0100(18)
C31 0.0162(8) 0.010(2) 0.014(2) -0.0027(14) -0.0066(14) -0.0081(16)
C32 0.018(2) 0.017(3) 0.025(3) 0.0072(18) -0.0031(18) -0.010(2)
C33 0.014(2) 0.0115(15) 0.024(3) 0.0012(16) -0.008(3) 0.002(3)
C34 0.011(3) 0.035(3) 0.015(3) -0.0120(19) -0.0004(16) 0.009(2)
C35 0.023(4) 0.0474(11) 0.0203(8) -0.008(2) 0.0022(18) 0.0036(7)
C36 0.016(3) 0.037(3) 0.051(6) 0.007(2) 0.013(2) 0.006(3)
C37 0.024(3) 0.023(3) 0.035(5) -0.014(2) -0.003(3) 0.002(3)
C38 0.0223(10) 0.019(3) 0.028(3) 0.003(2) -0.002(2) 0.002(2)
N41 0.0190(9) 0.016(3) 0.0157(12) 0.000 0.000 0.0025(18)
N42 0.028(3) 0.015(3) 0.024(3) 0.000 0.000 0.001(2)
C41 0.021(2) 0.029(4) 0.017(2) 0.000 0.000 0.004(3)
C42 0.022(2) 0.037(3) 0.017(3) 0.000 0.000 -0.012(2)
C43 0.017(2) 0.025(3) 0.023(3) 0.000 0.000 -0.005(2)
C44 0.036(3) 0.017(3) 0.039(4) 0.000 0.000 -0.009(2)
C45 0.034(3) 0.034(3) 0.069(5) 0.000 0.000 -0.027(3)
C46 0.033(2) 0.024(2) 0.050(3) 0.0034(16) -0.006(2) 0.001(2)
C47 0.0412(17) 0.058(4) 0.018(2) 0.000 0.000 0.011(3)

loop_
_atom_type_symbol
_atom_type_description
_atom_type_scat_dispersion_real
_atom_type_scat_dispersion_imag
_atom_type_scat_source
C C 0.0033 0.0016 'International Tables Vol C Tables 4.2.6.8 and 6.1.1.4'
H H 0.0000 0.0000 'International Tables Vol C Tables 4.2.6.8 and 6.1.1.4'
B B 0.0013 0.0007 'International Tables Vol C Tables 4.2.6.8 and 6.1.1.4'
In In -0.7276 1.3100 'International Tables Vol C Tables 4.2.6.8 and 6.1.1.4'
N N 0.0061 0.0033 'International Tables Vol C Tables 4.2.6.8 and 6.1.1.4'

loop_
_geom_angle_atom_site_label_1
_geom_angle_atom_site_label_2
_geom_angle_atom_site_label_3
_geom_angle_site_symmetry_1
_geom_angle_site_symmetry_3
_geom_angle
_geom_angle_publ_flag
N22 In1 N12 . . 76.7(3) y
N22 In1 N12 . 4_455 76.7(3) ?
N12 In1 N12 . 4_455 81.6(6) y
H1 B1 N21 . . 110(5) ?
H1 B1 N11 . . 108(2) ?
N21 B1 N11 . . 111.7(6) ?
H1 B1 N11 . 4_455 108(2) ?
N21 B1 N11 . 4_455 111.7(6) ?
N11 B1 N11 . 4_455 106.2(12) ?
H1 B1 H1 . . 0(3) ?
N21 B1 H1 . . 110(5) ?
N11 B1 H1 . . 108(2) ?
N11 B1 H1 4_455 . 108(2) ?
H1 B1 H2 . . 20(8) ?
N21 B1 H2 . . 91(5) ?
N11 B1 H2 . . 118(2) ?
N11 B1 H2 4_455 . 118(2) ?
H1 B1 H2 . . 20(8) ?
C11 N11 N12 . . 108.9(7) ?
C11 N11 B1 . . 129.3(8) ?
N12 N11 B1 . . 121.3(7) ?
C13 N12 N11 . . 105.0(7) ?
C13 N12 In1 . . 134.4(7) ?
N11 N12 In1 . . 119.3(5) ?
N11 C11 C12 . . 110.5(7) ?
N11 C11 C18 . . 122.0(8) ?
C12 C11 C18 . . 127.5(8) ?
C11 C12 C13 . . 102.1(7) ?
C11 C12 H12A . . 128.9 ?
C13 C12 H12A . . 128.9 ?
N12 C13 C12 . . 113.4(7) ?
N12 C13 C14 . . 119.5(8) ?
C12 C13 C14 . . 127.1(7) ?
C15 C14 C13 . . 113.5(12) ?
C15 C14 C16 . . 108.4(11) ?
C13 C14 C16 . . 108.1(9) ?
C15 C14 C17 . . 108.2(11) ?
C13 C14 C17 . . 110.3(9) ?
C16 C14 C17 . . 108.2(11) ?
C14 C16 H16A . . 109.5 ?
C14 C16 H16B . . 109.5 ?
H16A C16 H16B . . 109.5 ?
C14 C16 H16C . . 109.5 ?
H16A C16 H16C . . 109.5 ?
H16B C16 H16C . . 109.5 ?
C21 N21 N22 . . 109.9(6) ?
C21 N21 B1 . . 126.9(7) ?
N22 N21 B1 . . 123.2(7) ?
C23 N22 N21 . . 106.1(6) ?
C23 N22 In1 . . 134.6(6) ?
N21 N22 In1 . . 119.4(5) ?
N21 C21 C22 . . 107.4(6) ?
N21 C21 C27 . . 122.7(6) ?
C22 C21 C27 . . 130.0(6) ?
C21 C22 C23 . . 107.3(6) ?
C21 C22 H22A . . 126.4 ?
C23 C22 H22A . . 126.4 ?
N22 C23 C22 . . 109.4(6) ?
N22 C23 C24 . . 120.2(7) ?
C22 C23 C24 . . 130.4(6) ?
C23 C24 C26 . 4_455 110.7(4) ?
C23 C24 C26 . . 110.7(4) ?
C26 C24 C26 4_455 . 110.7(7) ?
C23 C24 C25 . . 109.3(6) ?
C26 C24 C25 4_455 . 107.7(4) ?
C26 C24 C25 . . 107.7(4) ?
C24 C25 H25A . . 109.5 ?
C24 C25 H25B . . 109.5 ?
H25A C25 H25B . . 109.5 ?
C24 C25 H25C . . 109.5 ?
H25A C25 H25C . . 109.5 ?
H25B C25 H25C . . 109.5 ?
C21 C27 H27A . . 109.5 ?
C21 C27 H27B . . 109.5 ?
H27A C27 H27B . . 109.5 ?
C21 C27 H27C . . 109.5 ?
H27A C27 H27C . . 109.5 ?
H27B C27 H27C . . 109.5 ?
N42 In2 N32 . . 79.5(3) y
N42 In2 N32 . 4_455 79.5(3) ?
N32 In2 N32 . 4_455 83.3(6) y
H2 B2 N41 . . 109(4) ?
H2 B2 N31 . 4_455 108(2) ?
N41 B2 N31 . 4_455 109.2(5) ?
H2 B2 N31 . . 108(2) ?
N41 B2 N31 . . 109.2(5) ?
N31 B2 N31 4_455 . 114.5(11) ?
H2 B2 H1 . . 14(7) ?
N41 B2 H1 . . 123(4) ?
N31 B2 H1 4_455 . 100.5(19) ?
N31 B2 H1 . . 100.5(19) ?
H2 B2 H2 . . 0(3) ?
N41 B2 H2 . . 109(4) ?
N31 B2 H2 4_455 . 108(2) ?
N31 B2 H2 . . 108(2) ?
H1 B2 H2 . . 14(7) ?
C31 N31 N32 . . 110.8(7) ?
C31 N31 B2 . . 128.0(7) ?
N32 N31 B2 . . 121.1(8) ?
C33 N32 N31 . . 106.5(7) ?
C33 N32 In2 . . 135.5(6) ?
N31 N32 In2 . . 117.9(6) ?
C32 C31 N31 . . 104.4(7) ?
C32 C31 C38 . . 131.5(8) ?
N31 C31 C38 . . 124.0(8) ?
C31 C32 C33 . . 111.0(7) ?
C31 C32 H32A . . 124.5 ?
C33 C32 H32A . . 124.5 ?
N32 C33 C32 . . 106.9(7) ?
N32 C33 C34 . . 123.0(7) ?
C32 C33 C34 . . 130.1(7) ?
C33 C34 C36 . . 111.5(8) ?
C33 C34 C37 . . 108.7(9) ?
C36 C34 C37 . . 110.4(9) ?
C33 C34 C35 . . 109.5(11) ?
C36 C34 C35 . . 107.6(10) ?
C37 C34 C35 . . 109.1(10) ?
C34 C35 H35A . . 109.5 ?
C34 C35 H35B . . 109.5 ?
H35A C35 H35B . . 109.5 ?
C34 C35 H35C . . 109.5 ?
H35A C35 H35C . . 109.5 ?
H35B C35 H35C . . 109.5 ?
C34 C36 H36A . . 109.5 ?
C34 C36 H36B . . 109.5 ?
H36A C36 H36B . . 109.5 ?
C34 C36 H36C . . 109.5 ?
H36A C36 H36C . . 109.5 ?
H36B C36 H36C . . 109.5 ?
C34 C37 H37A . . 109.5 ?
C34 C37 H37B . . 109.5 ?
H37A C37 H37B . . 109.5 ?
C34 C37 H37C . . 109.5 ?
H37A C37 H37C . . 109.5 ?
H37B C37 H37C . . 109.5 ?
C31 C38 H38A . . 109.5 ?
C31 C38 H38B . . 109.5 ?
H38A C38 H38B . . 109.5 ?
C31 C38 H38C . . 109.5 ?
H38A C38 H38C . . 109.5 ?
H38B C38 H38C . . 109.5 ?
C41 N41 N42 . . 109.7(5) ?
C41 N41 B2 . . 128.9(7) ?
N42 N41 B2 . . 121.4(7) ?
C43 N42 N41 . . 106.7(6) ?
C43 N42 In2 . . 134.1(5) ?
N41 N42 In2 . . 119.2(5) ?
N41 C41 C42 . . 107.7(5) ?
N41 C41 C47 . . 123.1(6) ?
C42 C41 C47 . . 129.2(6) ?
C41 C42 C43 . . 106.0(5) ?
C41 C42 H42A . . 127.0 ?
C43 C42 H42A . . 127.0 ?
N42 C43 C42 . . 109.8(6) ?
N42 C43 C44 . . 120.7(6) ?
C42 C43 C44 . . 129.4(6) ?
C43 C44 C45 . . 109.4(6) ?
C43 C44 C46 . . 110.1(3) ?
C45 C44 C46 . . 107.8(4) ?
C43 C44 C46 . 4_455 110.1(3) ?
C45 C44 C46 . 4_455 107.8(4) ?
C46 C44 C46 . 4_455 111.7(6) ?
C44 C45 H45A . . 109.5 ?
C44 C45 H45B . . 109.5 ?
H45A C45 H45B . . 109.5 ?
C44 C45 H45C . . 109.5 ?
H45A C45 H45C . . 109.5 ?
H45B C45 H45C . . 109.5 ?
C44 C46 H46A . . 109.5 ?
C44 C46 H46B . . 109.5 ?
H46A C46 H46B . . 109.5 ?
C44 C46 H46C . . 109.5 ?
H46A C46 H46C . . 109.5 ?
H46B C46 H46C . . 109.5 ?
C41 C47 H47A . . 109.5 ?
C41 C47 H47B . . 109.5 ?
H47A C47 H47B . . 109.5 ?
C41 C47 H47C . . 109.5 ?
H47A C47 H47C . . 109.5 ?
H47B C47 H47C . . 109.5 ?

loop_
_geom_bond_atom_site_label_1
_geom_bond_atom_site_label_2
_geom_bond_site_symmetry_2
_geom_bond_distance
_geom_bond_publ_flag
In1 N22 . 2.397(7) y
In1 N12 . 2.443(7) y
In1 N12 4_455 2.443(7) ?
B1 H1 . 1.08(2) ?
B1 N21 . 1.533(9) ?
B1 N11 . 1.543(9) ?
B1 N11 4_455 1.543(9) ?
B1 H1 . 1.08(2) ?
B1 H2 . 0.90(4) ?
N11 C11 . 1.358(9) ?
N11 N12 . 1.374(9) ?
N12 C13 . 1.349(8) ?
C11 C12 . 1.391(9) ?
C11 C18 . 1.495(9) ?
C12 C13 . 1.391(9) ?
C12 H12A . 0.9500 ?
C13 C14 . 1.526(9) ?
C14 C15 . 1.522(10) ?
C14 C16 . 1.532(10) ?
C14 C17 . 1.538(10) ?
C15 H15A . 0.9800 ?
C15 H15B . 0.9800 ?
C15 H15C . 0.9800 ?
C16 H16A . 0.9800 ?
C16 H16B . 0.9800 ?
C16 H16C . 0.9800 ?
C17 H17A . 0.9800 ?
C17 H17B . 0.9800 ?
C17 H17C . 0.9800 ?
C18 H18A . 0.9800 ?
C18 H18B . 0.9800 ?
C18 H18C . 0.9800 ?
N21 C21 . 1.354(8) ?
N21 N22 . 1.387(7) ?
N22 C23 . 1.355(8) ?
C21 C22 . 1.375(8) ?
C21 C27 . 1.493(8) ?
C22 C23 . 1.386(9) ?
C22 H22A . 0.9500 ?
C23 C24 . 1.516(9) ?
C24 C26 4_455 1.528(7) ?
C24 C26 . 1.528(7) ?
C24 C25 . 1.529(8) ?
C25 H25A . 0.9800 ?
C25 H25B . 0.9800 ?
C25 H25C . 0.9800 ?
C26 H26A . 0.9800 ?
C26 H26B . 0.9800 ?
C26 H26C . 0.9800 ?
C27 H27A . 0.9800 ?
C27 H27B . 0.9800 ?
C27 H27C . 0.9800 ?
In2 N42 . 2.372(8) y
In2 N32 . 2.405(8) y
In2 N32 4_455 2.405(8) ?
B2 H2 . 1.08(2) ?
B2 N41 . 1.547(8) ?
B2 N31 4_455 1.551(8) ?
B2 N31 . 1.551(8) ?
B2 H1 . 1.32(3) ?
B2 H2 . 1.08(2) ?
N31 C31 . 1.358(8) ?
N31 N32 . 1.399(9) ?
N32 C33 . 1.338(9) ?
C31 C32 . 1.355(9) ?
C31 C38 . 1.500(9) ?
C32 C33 . 1.393(9) ?
C32 H32A . 0.9500 ?
C33 C34 . 1.522(8) ?
C34 C36 . 1.525(9) ?
C34 C37 . 1.530(9) ?
C34 C35 . 1.542(9) ?
C35 H35A . 0.9800 ?
C35 H35B . 0.9800 ?
C35 H35C . 0.9800 ?
C36 H36A . 0.9800 ?
C36 H36B . 0.9800 ?
C36 H36C . 0.9800 ?
C37 H37A . 0.9800 ?
C37 H37B . 0.9800 ?
C37 H37C . 0.9800 ?
C38 H38A . 0.9800 ?
C38 H38B . 0.9800 ?
C38 H38C . 0.9800 ?
N41 C41 . 1.354(8) ?
N41 N42 . 1.374(7) ?
N42 C43 . 1.340(8) ?
C41 C42 . 1.380(9) ?
C41 C47 . 1.488(8) ?
C42 C43 . 1.394(8) ?
C42 H42A . 0.9500 ?
C43 C44 . 1.516(8) ?
C44 C45 . 1.525(8) ?
C44 C46 . 1.535(6) ?
C44 C46 4_455 1.535(6) ?
C45 H45A . 0.9800 ?
C45 H45B . 0.9800 ?
C45 H45C . 0.9800 ?
C46 H46A . 0.9800 ?
C46 H46B . 0.9800 ?
C46 H46C . 0.9800 ?
C47 H47A . 0.9800 ?
C47 H47B . 0.9800 ?
C47 H47C . 0.9800 ?

loop_
_geom_torsion_atom_site_label_1
_geom_torsion_atom_site_label_2
_geom_torsion_atom_site_label_3
_geom_torsion_atom_site_label_4
_geom_torsion_site_symmetry_1
_geom_torsion_site_symmetry_4
_geom_torsion
H1 B1 N11 C11 . . 0(4)
N21 B1 N11 C11 . . 121.6(11)
N11 B1 N11 C11 4_455 . -116.4(11)
H1 B1 N11 N12 . . -171(4)
N21 B1 N11 N12 . . -49.1(15)
N11 B1 N11 N12 4_455 . 72.8(13)
C11 N11 N12 C13 . . 3.9(13)
B1 N11 N12 C13 . . 176.4(10)
C11 N11 N12 In1 . . 172.6(7)
B1 N11 N12 In1 . . -15.0(15)
N22 In1 N12 C13 . . -145.1(13)
N12 In1 N12 C13 4_455 . 136.7(11)
N22 In1 N12 N11 . . 50.4(9)
N12 In1 N12 N11 4_455 . -27.9(12)
N12 N11 C11 C12 . . -2.6(12)
B1 N11 C11 C12 . . -174.3(10)
N12 N11 C11 C18 . . 175.8(10)
B1 N11 C11 C18 . . 4.1(15)
N11 C11 C12 C13 . . 0.2(8)
C18 C11 C12 C13 . . -178.1(9)
N11 N12 C13 C12 . . -4.0(13)
In1 N12 C13 C12 . . -170.1(9)
N11 N12 C13 C14 . . 175.1(10)
In1 N12 C13 C14 . . 9.0(17)
C11 C12 C13 N12 . . 2.4(9)
C11 C12 C13 C14 . . -176.6(10)
N12 C13 C14 C15 . . -62.4(16)
C12 C13 C14 C15 . . 116.6(13)
N12 C13 C14 C16 . . 177.4(13)
C12 C13 C14 C16 . . -3.6(14)
N12 C13 C14 C17 . . 59.3(15)
C12 C13 C14 C17 . . -121.7(11)
H1 B1 N21 C21 . . 0.000(3)
N11 B1 N21 C21 . . -120.7(8)
N11 B1 N21 C21 4_455 . 120.6(8)
H1 B1 N21 N22 . . 180.000(3)
N11 B1 N21 N22 . . 59.3(8)
N11 B1 N21 N22 4_455 . -59.4(8)
C21 N21 N22 C23 . . 0.0000(10)
B1 N21 N22 C23 . . 180.0000(10)
C21 N21 N22 In1 . . 180.0000(10)
B1 N21 N22 In1 . . 0.000(2)
N12 In1 N22 C23 . . 137.8(3)
N12 In1 N22 C23 4_455 . -137.8(3)
N12 In1 N22 N21 . . -42.2(3)
N12 In1 N22 N21 4_455 . 42.2(3)
N22 N21 C21 C22 . . 0.0000(10)
B1 N21 C21 C22 . . 180.0000(10)
N22 N21 C21 C27 . . 180.0000(10)
B1 N21 C21 C27 . . 0.000(2)
N21 C21 C22 C23 . . 0.0000(10)
C27 C21 C22 C23 . . 180.0000(10)
N21 N22 C23 C22 . . 0.0000(10)
In1 N22 C23 C22 . . 180.0000(10)
N21 N22 C23 C24 . . 180.0000(10)
In1 N22 C23 C24 . . 0.0000(10)
C21 C22 C23 N22 . . 0.0000(10)
C21 C22 C23 C24 . . 180.0000(10)
N22 C23 C24 C26 . 4_455 -61.6(4)
C22 C23 C24 C26 . 4_455 118.4(4)
N22 C23 C24 C26 . . 61.6(4)
C22 C23 C24 C26 . . -118.4(4)
N22 C23 C24 C25 . . 180.0000(10)
C22 C23 C24 C25 . . 0.0000(10)
H2 B2 N31 C31 . . 6(4)
N41 B2 N31 C31 . . 123.6(10)
N31 B2 N31 C31 4_455 . -113.7(11)
H2 B2 N31 N32 . . -179(4)
N41 B2 N31 N32 . . -61.5(13)
N31 B2 N31 N32 4_455 . 61.2(13)
C31 N31 N32 C33 . . -6.5(14)
B2 N31 N32 C33 . . 177.8(9)
C31 N31 N32 In2 . . 174.6(7)
B2 N31 N32 In2 . . -1.1(15)
N42 In2 N32 C33 . . -135.8(15)
N32 In2 N32 C33 4_455 . 143.7(12)
N42 In2 N32 N31 . . 42.8(10)
N32 In2 N32 N31 4_455 . -37.7(13)
N32 N31 C31 C32 . . 4.6(11)
B2 N31 C31 C32 . . 180.0(9)
N32 N31 C31 C38 . . -171.6(10)
B2 N31 C31 C38 . . 3.7(14)
N31 C31 C32 C33 . . -1.1(7)
C38 C31 C32 C33 . . 174.7(9)
N31 N32 C33 C32 . . 5.4(13)
In2 N32 C33 C32 . . -175.9(11)
N31 N32 C33 C34 . . -173.9(10)
In2 N32 C33 C34 . . 5(2)
C31 C32 C33 N32 . . -2.8(9)
C31 C32 C33 C34 . . 176.4(10)
N32 C33 C34 C36 . . -176.7(13)
C32 C33 C34 C36 . . 4.2(13)
N32 C33 C34 C37 . . 61.5(14)
C32 C33 C34 C37 . . -117.7(10)
N32 C33 C34 C35 . . -57.7(16)
C32 C33 C34 C35 . . 123.1(12)
H2 B2 N41 C41 . . 0.000(3)
N31 B2 N41 C41 4_455 . 117.1(7)
N31 B2 N41 C41 . . -117.1(7)
H2 B2 N41 N42 . . 180.000(3)
N31 B2 N41 N42 4_455 . -62.9(7)
N31 B2 N41 N42 . . 62.9(7)
C41 N41 N42 C43 . . 0.0000(10)
B2 N41 N42 C43 . . 180.0000(10)
C41 N41 N42 In2 . . 180.0
B2 N41 N42 In2 . . 0.0000(10)
N32 In2 N42 C43 . . 137.5(3)
N32 In2 N42 C43 4_455 . -137.5(3)
N32 In2 N42 N41 . . -42.5(3)
N32 In2 N42 N41 4_455 . 42.5(3)
N42 N41 C41 C42 . . 0.0
B2 N41 C41 C42 . . 180.0000(10)
N42 N41 C41 C47 . . 180.0000(10)
B2 N41 C41 C47 . . 0.000(2)
N41 C41 C42 C43 . . 0.0000(10)
C47 C41 C42 C43 . . 180.0
N41 N42 C43 C42 . . 0.0000(10)
In2 N42 C43 C42 . . 180.0
N41 N42 C43 C44 . . 180.0000(10)
In2 N42 C43 C44 . . 0.0000(10)
C41 C42 C43 N42 . . 0.0000(10)
C41 C42 C43 C44 . . 180.0000(10)
N42 C43 C44 C45 . . 180.0
C42 C43 C44 C45 . . 0.0
N42 C43 C44 C46 . . 61.8(4)
C42 C43 C44 C46 . . -118.2(4)
N42 C43 C44 C46 . 4_455 -61.8(4)
C42 C43 C44 C46 . 4_455 118.2(4)
